data_8101841
loop_
_publ_author_name
'Laus, G.'
'Reitsamer, C.'
'Wurst, K.'
'Schottenberger, H.'

_publ_section_title
;
Crystal structure of sodium 4-azido-1,2,3-triazolide monohydrate, 
Na(N~3~C~2~HN~3~) &#x00B7; H~2~O
;
_journal_issue 4
_journal_name_full 'Zeitschrift f\"ur Kristallographie - New Crystal Structures'
_journal_page_first 575
_journal_page_last 576
_journal_volume 220
_journal_year 2005
_chemical_formula_sum 'C2 H3 N6 Na O'
_chemical_formula_weight 150.09
_chemical_name_systematic
; 
 sodium 4-azido-1,2,3-triazolide monohydrate 
;
_space_group_IT_number 11
_symmetry_cell_setting monoclinic
_symmetry_space_group_name_Hall '-P 2yb'
_symmetry_space_group_name_H-M 'P 1 21/m 1'
_atom_sites_solution_hydrogens geom
_atom_sites_solution_primary direct
_atom_sites_solution_secondary difmap
_audit_creation_method SHELXL-97
_cell_angle_alpha 90.00
_cell_angle_beta 92.02(1)
_cell_angle_gamma 90.00
_cell_formula_units_Z 2
_cell_length_a 3.6146(8)
_cell_length_b 7.146(1)
_cell_length_c 11.258(2)
_cell_measurement_reflns_used 2548
_cell_measurement_temperature 233(2)
_cell_measurement_theta_max 22.0
_cell_measurement_theta_min 1.0
_cell_volume 290.61(9)
_computing_data_collection KappaCCD
_computing_data_reduction 'DENZO and SCALEPACK'
_computing_structure_refinement 'SHELXL-97 (Sheldrick, 1997)'
_computing_structure_solution 'SHELXS-97 (Sheldrick, 1990)'
_diffrn_ambient_temperature 233(2)
_diffrn_measured_fraction_theta_full 1.000
_diffrn_measured_fraction_theta_max 1.000
_diffrn_measurement_device_type 'Nonius KappaCCD'
_diffrn_measurement_method phi/omega
_diffrn_radiation_monochromator graphite
_diffrn_radiation_source 'fine-focus sealed tube'
_diffrn_radiation_type MoK\a
_diffrn_radiation_wavelength 0.71073
_diffrn_reflns_av_R_equivalents 0.0276
_diffrn_reflns_av_sigmaI/netI 0.0303
_diffrn_reflns_limit_h_max 3
_diffrn_reflns_limit_h_min -3
_diffrn_reflns_limit_k_max 7
_diffrn_reflns_limit_k_min -7
_diffrn_reflns_limit_l_max 3
_diffrn_reflns_limit_l_min -11
_diffrn_reflns_number 1328
_diffrn_reflns_theta_full 21.97
_diffrn_reflns_theta_max 21.97
_diffrn_reflns_theta_min 1.81
_diffrn_standards_decay_% 0
_exptl_absorpt_coefficient_mu 0.200
_exptl_absorpt_correction_type none
_exptl_crystal_colour colorless
_exptl_crystal_density_diffrn 1.715
_exptl_crystal_density_method 'not measured'
_exptl_crystal_description plate
_exptl_crystal_F_000 152
_exptl_crystal_size_max 0.35
_exptl_crystal_size_mid 0.25
_exptl_crystal_size_min 0.01
_refine_diff_density_max 0.230
_refine_diff_density_min -0.234
_refine_diff_density_rms 0.051
_refine_ls_extinction_coef 0.04(2)
_refine_ls_extinction_expression Fc^*^=kFc[1+0.001xFc^2^\l^3^/sin(2\q)]^-1/4^
_refine_ls_extinction_method SHELXL
_refine_ls_goodness_of_fit_ref 1.096
_refine_ls_hydrogen_treatment 'riding, refined at O1'
_refine_ls_matrix_type full
_refine_ls_number_parameters 66
_refine_ls_number_reflns 392
_refine_ls_number_restraints 1
_refine_ls_restrained_S_all 1.095
_refine_ls_R_factor_all 0.0477
_refine_ls_R_factor_gt 0.0416
_refine_ls_shift/su_max 0.001
_refine_ls_shift/su_mean 0.000
_refine_ls_structure_factor_coef Fsqd
_refine_ls_weighting_details 'calc w=1/[\s^2^(Fo^2^)+(0.0665P)^2^+0.1845P] where P=(Fo^2^+2Fc^2^)/3'
_refine_ls_weighting_scheme calc
_refine_ls_wR_factor_gt 0.1068
_refine_ls_wR_factor_ref 0.1103
_reflns_number_gt 342
_reflns_number_total 392
_reflns_threshold_expression >2sigma(I)
_cod_data_source_file 1267-1616.cff
_cod_data_source_block s73
_cod_original_sg_symbol_H-M P12(1)/m1
_cod_database_code 8101841

loop_
_symmetry_equiv_pos_as_xyz
'x, y, z'
'-x, y+1/2, -z'
'-x, -y, -z'
'x, -y-1/2, z'

loop_
_atom_site_label
_atom_site_type_symbol
_atom_site_fract_x
_atom_site_fract_y
_atom_site_fract_z
_atom_site_U_iso_or_equiv
_atom_site_adp_type
_atom_site_occupancy
_atom_site_symmetry_multiplicity
_atom_site_Wyckoff_symbol
_atom_site_calc_flag
_atom_site_refinement_flags
_atom_site_disorder_assembly
_atom_site_disorder_group
Na1 Na 1.2529(4) -0.2500 0.59388(13) 0.0374(7) Uani 1 2 e d S . .
O1 O 0.7817(9) -0.2500 0.7321(3) 0.0506(10) Uani 1 2 e d SD . .
H1O H 0.756(13) -0.162(5) 0.782(3) 0.097(16) Uiso 1 4 f d D . .
N1 N 0.7784(9) -0.2500 0.4267(3) 0.0363(10) Uani 1 2 e d S . .
N2 N 0.6961(7) -0.0979(3) 0.3630(2) 0.0419(8) Uani 1 4 f d . . .
C1 C 0.5604(7) -0.1563(5) 0.2603(2) 0.0401(9) Uani 1 4 f d . . 1
H1 H 0.4769 -0.0796 0.1971 0.048 Uiso 0.50 4 f calc P A 1
N3 N 0.4273(16) -0.0824(8) 0.1552(4) 0.0489(15) Uani 0.50 4 f d P . 2
N4 N 0.2753(14) -0.1802(7) 0.0767(5) 0.0466(16) Uani 0.50 4 f d P . 2
N5 N 0.1314(15) -0.2500 0.0007(4) 0.0765(15) Uani 1 2 e d S . 2

loop_
_atom_site_aniso_label
_atom_site_aniso_U_11
_atom_site_aniso_U_22
_atom_site_aniso_U_33
_atom_site_aniso_U_23
_atom_site_aniso_U_13
_atom_site_aniso_U_12
Na1 0.0399(10) 0.0336(11) 0.0381(10) 0.000 -0.0074(7) 0.000
O1 0.049(2) 0.064(3) 0.0385(19) 0.000 -0.0049(15) 0.000
N1 0.040(2) 0.035(2) 0.0338(19) 0.000 -0.0023(15) 0.000
N2 0.0463(16) 0.0256(14) 0.0537(17) 0.0036(13) 0.0001(12) 0.0038(11)
C1 0.0339(17) 0.065(2) 0.0208(15) 0.0092(14) -0.0079(12) 0.0043(13)
N3 0.065(3) 0.039(3) 0.042(3) -0.003(3) -0.007(3) 0.000(3)
N4 0.057(3) 0.044(4) 0.039(3) 0.002(2) -0.005(3) -0.001(2)
N5 0.097(4) 0.086(4) 0.045(3) 0.000 -0.025(3) 0.000

loop_
_atom_type_symbol
_atom_type_description
_atom_type_scat_dispersion_real
_atom_type_scat_dispersion_imag
_atom_type_scat_source
C C 0.0033 0.0016 'International Tables Vol C Tables 4.2.6.8 and 6.1.1.4'
H H 0.0000 0.0000 'International Tables Vol C Tables 4.2.6.8 and 6.1.1.4'
O O 0.0106 0.0060 'International Tables Vol C Tables 4.2.6.8 and 6.1.1.4'
N N 0.0061 0.0033 'International Tables Vol C Tables 4.2.6.8 and 6.1.1.4'
Na Na 0.0362 0.0249 'International Tables Vol C Tables 4.2.6.8 and 6.1.1.4'

loop_
_geom_angle_atom_site_label_1
_geom_angle_atom_site_label_2
_geom_angle_atom_site_label_3
_geom_angle
_geom_angle_site_symmetry_1
_geom_angle_site_symmetry_3
_geom_angle_publ_flag
O1 Na1 O1 98.53(13) . 1_655 ?
O1 Na1 N1 90.27(11) . . ?
O1 Na1 N1 171.20(12) 1_655 . ?
O1 Na1 N2 85.56(7) . 3_756 ?
O1 Na1 N2 80.02(7) 1_655 3_756 ?
N1 Na1 N2 100.79(7) . 3_756 ?
O1 Na1 N2 85.56(7) . 2_746 ?
O1 Na1 N2 80.02(7) 1_655 2_746 ?
N1 Na1 N2 100.79(7) . 2_746 ?
N2 Na1 N2 156.66(13) 3_756 2_746 ?
O1 Na1 N1 177.77(12) . 1_655 ?
O1 Na1 N1 83.70(11) 1_655 1_655 ?
N1 Na1 N1 87.50(10) . 1_655 ?
N2 Na1 N1 94.86(7) 3_756 1_655 ?
N2 Na1 N1 94.86(7) 2_746 1_655 ?
O1 Na1 Na1 41.51(9) . 1_455 ?
O1 Na1 Na1 140.04(9) 1_655 1_455 ?
N1 Na1 Na1 48.76(8) . 1_455 ?
N2 Na1 Na1 93.77(6) 3_756 1_455 ?
N2 Na1 Na1 93.77(6) 2_746 1_455 ?
N1 Na1 Na1 136.26(7) 1_655 1_455 ?
Na1 O1 Na1 98.53(13) . 1_455 ?
N2 N1 N2 109.6(3) 4 . ?
N2 N1 Na1 122.69(16) 4 . ?
N2 N1 Na1 122.69(16) . . ?
N2 N1 Na1 103.00(18) 4 1_455 ?
N2 N1 Na1 103.00(18) . 1_455 ?
Na1 N1 Na1 87.50(10) . 1_455 ?
C1 N2 N1 106.6(2) . . ?
C1 N2 Na1 120.3(2) . 3_756 ?
N1 N2 Na1 133.13(19) . 3_756 ?
N2 C1 C1 108.61(18) . 4 ?
N4 N4 N5 63.1(3) 4 . ?
N4 N4 N3 124.3(3) 4 . ?
N5 N4 N3 172.6(6) . . ?
N4 N5 N4 53.7(6) . 4 ?

loop_
_geom_bond_atom_site_label_1
_geom_bond_atom_site_label_2
_geom_bond_distance
_geom_bond_site_symmetry_2
_geom_bond_publ_flag
Na1 O1 2.347(4) . ?
Na1 O1 2.422(4) 1_655 ?
Na1 N1 2.502(4) . ?
Na1 N2 2.539(2) 3_756 ?
Na1 N2 2.539(2) 2_746 ?
Na1 N1 2.721(3) 1_655 ?
Na1 Na1 3.6146(8) 1_455 ?
O1 Na1 2.422(4) 1_455 ?
N1 N2 1.330(3) 4 ?
N1 N2 1.330(3) . ?
N1 Na1 2.721(3) 1_455 ?
N2 C1 1.308(4) . ?
N2 Na1 2.539(2) 3_756 ?
C1 C1 1.339(7) 4 ?
N3 N4 1.240(7) . ?
N4 N4 0.998(11) 4 ?
N4 N5 1.104(6) . ?
N5 N4 1.104(6) 4 ?
